data_2102312
loop_
_publ_author_name
'Marsh, Richard E.'

_publ_section_title
;
 Space group <i>Cc</i>: an update
;
_journal_issue 2
_journal_name_full 'Acta Crystallographica Section B'
_journal_page_first 252
_journal_page_last 253
_journal_paper_doi 10.1107/S0108768104003878
_journal_volume 60
_journal_year 2004
_chemical_formula_moiety 'C7 H8 O5'
_chemical_formula_sum 'C7 H8 O5'
_space_group_crystal_system monoclinic
_space_group_IT_number 15
_space_group_name_Hall '-C 2yc'
_space_group_name_H-M_alt 'C 1 2/c 1'
_audit_creation_method CRYM
_cell_angle_alpha 90
_cell_angle_beta 109.15
_cell_angle_gamma 90
_cell_formula_units_Z 4
_cell_length_a 6.3880
_cell_length_b 15.5940
_cell_length_c 7.8740
_cell_volume 740.960
_cod_data_source_file bk0142.cif
_cod_data_source_block BAGQIJ
_cod_depositor_comments
;
 Updating space group information and adding the symmetry operation list.

 Antanas Vaitkus,
 2018-06-14

 Adding the _cell_formula_units_Z data item.

 Antanas Vaitkus,
 2017-08-05

  Added moiety chemical formula from Marsh (2004) paper.
  The summary chemical formula is calculated from moiety formula using
  AdHocParser
  (svn://www.crystallography.net/cod-tools/trunk/Formulae/AdHocParser.yp,
  revision 1441.)

  Andrius Merkys
  2013-11-11
;
_cod_original_sg_symbol_H-M C2/c
_cod_database_code 2102312

loop_
_space_group_symop_id
_space_group_symop_operation_xyz
1 x,y,z
2 -x,y,-z+1/2
3 -x,-y,-z
4 x,-y,z+1/2
5 x+1/2,y+1/2,z
6 -x+1/2,y+1/2,-z+1/2
7 -x+1/2,-y+1/2,-z
8 x+1/2,-y+1/2,z+1/2

loop_
_atom_site_label
_atom_site_type_symbol
_atom_site_fract_x
_atom_site_fract_y
_atom_site_fract_z
O1 O 0.00000 -0.14880 0.25000
O2 O -0.38370 0.11780 0.08120
O4 O -0.15000 0.05845 0.33150
C1 C 0.00000 -0.07210 0.25000
C2 C -0.20250 -0.02615 0.25900
C3 C -0.23250 0.12470 0.21900
C4 C -0.10050 0.20405 0.28300
H1 H -0.26575 -0.05790 0.33245
H2 H -0.30620 -0.02195 0.14065
H3 H -0.18975 0.25295 0.23715
H4 H -0.05105 0.20550 0.41065
